data_9009409
loop_
_publ_author_name
'Witzke, T.'
'Steins, M.'
'Doering, T.'
'Kolitsch, U.'

_publ_section_title
;Gottlobite, CaMg(VO4,AsO4)(OH), a new mineral from Friedrichroda, Thuringia,
 Germany Locality: Glucksstern min, Gottlob hill, Friedrichroda, Thuringia,
 Germany
;
_journal_name_full 'Neues Jahrbuch fur Mineralogie, Monatshefte'
_journal_page_first 444
_journal_page_last 454
_journal_volume 2000
_journal_year 2000
_chemical_compound_source 'Glucksstern min, Gottlob hill, Friedrichroda, Thuringia, Germany'
_chemical_formula_sum 'As0.25 Ca H Mg O5 V0.75'
_chemical_name_mineral Gottlobite
_space_group_IT_number 19
_symmetry_space_group_name_Hall 'P 2ac 2ab'
_symmetry_space_group_name_H-M 'P 21 21 21'
_cell_angle_alpha 90
_cell_angle_beta 90
_cell_angle_gamma 90
_cell_formula_units_Z 4
_cell_length_a 7.510
_cell_length_b 9.004
_cell_length_c 5.948
_cell_volume 402.204
_database_code_amcsd 0014906
_exptl_crystal_density_diffrn 3.341
_cod_original_formula_sum 'Ca Mg (V.75 As.25) (O5 H)'
_cod_database_code 9009409

loop_
_space_group_symop_operation_xyz
x,y,z
-x,1/2+y,1/2-z
1/2+x,1/2-y,-z
1/2-x,-y,1/2+z

loop_
_atom_site_aniso_label
_atom_site_aniso_U_11
_atom_site_aniso_U_22
_atom_site_aniso_U_33
_atom_site_aniso_U_12
_atom_site_aniso_U_13
_atom_site_aniso_U_23
Ca 0.00940 0.00740 0.01130 0.00040 -0.00180 0.00000
Mg 0.00600 0.00800 0.00320 -0.00080 0.00090 0.00000
V 0.00350 0.00500 0.00470 0.00030 0.00000 -0.00010
As 0.00350 0.00500 0.00470 0.00030 0.00000 -0.00010
O-H1 0.01100 0.01200 0.01300 0.00000 -0.00400 0.00000
O2 0.01200 0.01500 0.00900 0.00100 0.00500 -0.00300
O3 0.01300 0.01000 0.01200 0.00200 0.00100 0.00200
O4 0.01300 0.02200 0.01300 0.00100 -0.00300 0.00000
O5 0.01200 0.01500 0.02300 -0.00300 -0.00100 0.00300

loop_
_atom_site_label
_atom_site_fract_x
_atom_site_fract_y
_atom_site_fract_z
_atom_site_occupancy
_atom_site_type_symbol
_atom_site_attached_hydrogens
Ca 0.13020 0.32840 0.52460 1.00000 Ca 0
Mg 0.74100 0.49490 0.75550 1.00000 Mg 0
V 0.88340 0.18037 0.01580 0.75000 V 0
As 0.88340 0.18037 0.01580 0.25000 As 0
O-H1 0.60590 0.42510 0.49400 1.00000 O 1
O2 0.06300 0.06150 -0.00990 1.00000 O 0
O3 0.85230 0.27390 -0.23310 1.00000 O 0
O4 0.89490 0.29630 0.24220 1.00000 O 0
O5 0.71370 0.06380 0.07870 1.00000 O 0

loop_
_cod_changelog_entry_id
_cod_changelog_entry_author
_cod_changelog_entry_date
_cod_changelog_entry_text
1
;cod-tools version 3.8.0
Id: cif_guess_AMCSD_atom_types 9574 2023-05-10 09:00:05Z saulius
;
2023-05-10T18:51:42+03:00
;Derived atom types and hydrogen counts
from atom names that follow the AMCSD naming convention
(Wat == water, O-H == hydroxyl).
;
2
;cod-tools version 3.10.1
Id: cif_fix_AMCSD_aniso_labels 10200 2024-08-01 14:09:44Z saulius
;
2024-08-02T12:21:18+03:00
;Changed the following '_atom_site_aniso_label' values:
'OH1' -> 'O-H1'
;

loop_
_cod_related_entry_id
_cod_related_entry_database
_cod_related_entry_code
1 AMCSD 0014906
